data_7109761
loop_
_publ_author_name
'Ramya Raghunathan'
'Elango Kumarasamy'
'Akila Iyer'
'Angel Ugrinov'
'J. Sivaguru'

_publ_section_title
;
 Intramolecular Paterno-Buchi reaction of atropisomeric alpha-oxoamides in
 solution and in the solid-state
;
_journal_name_full Chem.Commun.
_journal_page_first 8713
_journal_paper_doi 10.1039/c3cc44281k
_journal_volume 49
_journal_year 2013
_chemical_formula_moiety 'C23 H25 N O3'
_chemical_formula_sum 'C23 H25 N O3'
_chemical_formula_weight 363.44
_chemical_name_systematic
;
 ?
;
_space_group_IT_number 19
_space_group_name_Hall 'P 2ac 2ab'
_symmetry_cell_setting orthorhombic
_symmetry_space_group_name_Hall 'P 2ac 2ab'
_symmetry_space_group_name_H-M 'P 21 21 21'
_atom_sites_solution_hydrogens geom
_atom_sites_solution_primary direct
_atom_sites_solution_secondary difmap
_audit_creation_method SHELXL-97
_cell_angle_alpha 90.00
_cell_angle_beta 90.00
_cell_angle_gamma 90.00
_cell_formula_units_Z 4
_cell_length_a 7.6186(2)
_cell_length_b 10.6097(2)
_cell_length_c 24.3166(5)
_cell_measurement_reflns_used 9961
_cell_measurement_temperature 100(2)
_cell_measurement_theta_max 66.47
_cell_measurement_theta_min 3.64
_cell_volume 1965.54(8)
_computing_cell_refinement 'Bruker SAINT'
_computing_data_collection 'Bruker APEX2'
_computing_data_reduction 'Bruker SAINT'
_computing_molecular_graphics 'Bruker SHELXTL'
_computing_publication_material 'Bruker SHELXTL'
_computing_structure_refinement 'SHELXL-97 (Sheldrick, 2008)'
_computing_structure_solution 'SHELXS-97 (Sheldrick, 2008)'
_diffrn_ambient_temperature 100(2)
_diffrn_measured_fraction_theta_full 0.999
_diffrn_measured_fraction_theta_max 0.999
_diffrn_measurement_device_type 'Bruker APEX-II CCD'
_diffrn_measurement_method '\f and \w scans'
_diffrn_radiation_monochromator graphite
_diffrn_radiation_source 'fine-focus sealed tube'
_diffrn_radiation_type CuK\a
_diffrn_radiation_wavelength 1.54178
_diffrn_reflns_av_R_equivalents 0.0229
_diffrn_reflns_av_sigmaI/netI 0.0164
_diffrn_reflns_limit_h_max 9
_diffrn_reflns_limit_h_min -8
_diffrn_reflns_limit_k_max 12
_diffrn_reflns_limit_k_min -12
_diffrn_reflns_limit_l_max 28
_diffrn_reflns_limit_l_min -28
_diffrn_reflns_number 15043
_diffrn_reflns_theta_full 66.55
_diffrn_reflns_theta_max 66.55
_diffrn_reflns_theta_min 3.64
_exptl_absorpt_coefficient_mu 0.645
_exptl_absorpt_correction_T_max 0.7528
_exptl_absorpt_correction_T_min 0.6862
_exptl_absorpt_correction_type multi-scan
_exptl_absorpt_process_details 'Acta Cryst (1995). A51, 33-38'
_exptl_crystal_colour colourless
_exptl_crystal_density_diffrn 1.228
_exptl_crystal_density_method 'not measured'
_exptl_crystal_description block
_exptl_crystal_F_000 776
_exptl_crystal_size_max 0.18
_exptl_crystal_size_mid 0.16
_exptl_crystal_size_min 0.12
_refine_diff_density_max 0.166
_refine_diff_density_min -0.169
_refine_diff_density_rms 0.030
_refine_ls_abs_structure_details 'Flack H D (1983), Acta Cryst. A39, 876-881'
_refine_ls_abs_structure_Flack -0.04(15)
_refine_ls_extinction_method none
_refine_ls_goodness_of_fit_ref 1.085
_refine_ls_hydrogen_treatment constr
_refine_ls_matrix_type full
_refine_ls_number_parameters 248
_refine_ls_number_reflns 3429
_refine_ls_number_restraints 0
_refine_ls_restrained_S_all 1.085
_refine_ls_R_factor_all 0.0258
_refine_ls_R_factor_gt 0.0256
_refine_ls_shift/su_max 0.000
_refine_ls_shift/su_mean 0.000
_refine_ls_structure_factor_coef Fsqd
_refine_ls_weighting_details 'calc w=1/[\s^2^(Fo^2^)+(0.0336P)^2^+0.3406P] where P=(Fo^2^+2Fc^2^)/3'
_refine_ls_weighting_scheme calc
_refine_ls_wR_factor_gt 0.0658
_refine_ls_wR_factor_ref 0.0659
_reflns_number_gt 3403
_reflns_number_total 3429
_reflns_threshold_expression >2sigma(I)
_cod_data_source_file c3cc44281k.txt
_cod_data_source_block (P)_1b
_cod_original_sg_symbol_H-M P2(1)2(1)2(1)
_cod_database_code 7109761

loop_
_symmetry_equiv_pos_as_xyz
'x, y, z'
'x+1/2, -y+1/2, -z'
'-x, y+1/2, -z+1/2'
'-x+1/2, -y, z+1/2'

loop_
_atom_site_label
_atom_site_type_symbol
_atom_site_fract_x
_atom_site_fract_y
_atom_site_fract_z
_atom_site_U_iso_or_equiv
_atom_site_adp_type
_atom_site_occupancy
_atom_site_symmetry_multiplicity
_atom_site_calc_flag
_atom_site_refinement_flags
O1 O 0.79845(12) -0.02905(8) 0.12778(3) 0.0282(2) Uani 1 1 d .
O2 O 0.59255(12) 0.19795(8) 0.22280(3) 0.0274(2) Uani 1 1 d .
O3 O 0.90249(12) 0.22751(8) 0.06447(3) 0.0300(2) Uani 1 1 d .
C1 C 0.64142(18) -0.12321(13) -0.06807(5) 0.0291(3) Uani 1 1 d .
H1 H 0.6124 -0.1599 -0.1025 0.035 Uiso 1 1 calc R
C2 C 0.6977(2) -0.19918(12) -0.02510(5) 0.0329(3) Uani 1 1 d .
H2 H 0.7074 -0.2877 -0.0302 0.040 Uiso 1 1 calc R
C3 C 0.73962(19) -0.14608(12) 0.02499(5) 0.0298(3) Uani 1 1 d .
H3 H 0.7781 -0.1981 0.0544 0.036 Uiso 1 1 calc R
C4 C 0.72566(16) -0.01643(12) 0.03247(5) 0.0229(2) Uani 1 1 d .
C5 C 0.76674(15) 0.03496(11) 0.08759(5) 0.0233(2) Uani 1 1 d .
C6 C 0.79608(16) 0.17757(11) 0.09414(5) 0.0226(3) Uani 1 1 d .
N1 N 0.72592(13) 0.23669(9) 0.14055(4) 0.0210(2) Uani 1 1 d .
C8 C 0.83926(15) 0.32896(11) 0.16753(5) 0.0205(2) Uani 1 1 d .
C9 C 0.80279(16) 0.45815(11) 0.16897(5) 0.0204(2) Uani 1 1 d .
C10 C 0.64427(16) 0.52064(11) 0.14044(5) 0.0229(2) Uani 1 1 d .
C11 C 0.65134(17) 0.49948(12) 0.07771(5) 0.0263(3) Uani 1 1 d .
H11A H 0.6526 0.4088 0.0700 0.039 Uiso 1 1 calc R
H11B H 0.7579 0.5383 0.0628 0.039 Uiso 1 1 calc R
H11C H 0.5480 0.5379 0.0605 0.039 Uiso 1 1 calc R
C12 C 0.59546(16) 0.17937(11) 0.17380(5) 0.0222(2) Uani 1 1 d .
C13 C 0.45670(16) 0.10262(12) 0.14555(5) 0.0242(3) Uani 1 1 d .
C14 C 0.39071(17) 0.13967(13) 0.09774(5) 0.0285(3) Uani 1 1 d .
H14A H 0.4312 0.2153 0.0811 0.034 Uiso 1 1 calc R
H14B H 0.3029 0.0906 0.0801 0.034 Uiso 1 1 calc R
C15 C 0.39487(17) -0.00806(12) 0.17920(5) 0.0285(3) Uani 1 1 d .
H15A H 0.3503 0.0241 0.2148 0.034 Uiso 1 1 calc R
H15B H 0.4974 -0.0623 0.1872 0.034 Uiso 1 1 calc R
C16 C 0.25365(19) -0.08893(14) 0.15345(6) 0.0370(3) Uani 1 1 d .
H16A H 0.1483 -0.0379 0.1472 0.056 Uiso 1 1 calc R
H16B H 0.2252 -0.1589 0.1782 0.056 Uiso 1 1 calc R
H16C H 0.2959 -0.1224 0.1183 0.056 Uiso 1 1 calc R
C17 C 0.98676(16) 0.27763(11) 0.19268(5) 0.0239(3) Uani 1 1 d .
H17 H 1.0078 0.1896 0.1901 0.029 Uiso 1 1 calc R
C18 C 1.10301(17) 0.35280(12) 0.22135(5) 0.0260(3) Uani 1 1 d .
H18 H 1.2038 0.3175 0.2384 0.031 Uiso 1 1 calc R
C19 C 1.06954(16) 0.48067(12) 0.22465(5) 0.0256(3) Uani 1 1 d .
H19 H 1.1469 0.5340 0.2446 0.031 Uiso 1 1 calc R
C20 C 0.92321(16) 0.53092(12) 0.19889(5) 0.0235(3) Uani 1 1 d .
H20 H 0.9034 0.6191 0.2016 0.028 Uiso 1 1 calc R
C21 C 0.47106(16) 0.46898(12) 0.16349(5) 0.0252(3) Uani 1 1 d .
H21A H 0.4527 0.3829 0.1500 0.038 Uiso 1 1 calc R
H21B H 0.3737 0.5226 0.1514 0.038 Uiso 1 1 calc R
H21C H 0.4761 0.4684 0.2038 0.038 Uiso 1 1 calc R
C22 C 0.64120(19) 0.66375(12) 0.15062(5) 0.0295(3) Uani 1 1 d .
H22A H 0.5463 0.7019 0.1291 0.044 Uiso 1 1 calc R
H22B H 0.7537 0.7004 0.1394 0.044 Uiso 1 1 calc R
H22C H 0.6216 0.6801 0.1898 0.044 Uiso 1 1 calc R
C23 C 0.66956(16) 0.05989(11) -0.01091(5) 0.0241(3) Uani 1 1 d .
H23 H 0.6604 0.1485 -0.0060 0.029 Uiso 1 1 calc R
C24 C 0.62745(16) 0.00589(12) -0.06095(5) 0.0263(3) Uani 1 1 d .
H24 H 0.5889 0.0575 -0.0905 0.032 Uiso 1 1 calc R

loop_
_atom_site_aniso_label
_atom_site_aniso_U_11
_atom_site_aniso_U_22
_atom_site_aniso_U_33
_atom_site_aniso_U_23
_atom_site_aniso_U_13
_atom_site_aniso_U_12
O1 0.0321(5) 0.0280(4) 0.0243(4) 0.0031(4) -0.0044(4) 0.0016(4)
O2 0.0302(5) 0.0307(4) 0.0213(4) -0.0003(3) 0.0010(4) -0.0065(4)
O3 0.0332(5) 0.0302(5) 0.0265(4) -0.0027(4) 0.0077(4) -0.0079(4)
C1 0.0309(7) 0.0327(7) 0.0236(6) -0.0059(5) 0.0004(5) -0.0003(6)
C2 0.0479(8) 0.0224(6) 0.0285(6) -0.0022(5) 0.0047(6) -0.0011(6)
C3 0.0400(8) 0.0255(6) 0.0238(6) 0.0030(5) 0.0026(6) 0.0003(6)
C4 0.0225(6) 0.0237(6) 0.0226(5) 0.0006(5) 0.0026(5) -0.0015(5)
C5 0.0198(6) 0.0246(6) 0.0255(6) 0.0008(5) 0.0010(5) 0.0002(5)
C6 0.0228(6) 0.0237(6) 0.0213(5) 0.0001(5) -0.0026(5) -0.0008(5)
N1 0.0210(5) 0.0208(5) 0.0210(4) -0.0004(4) -0.0006(4) -0.0018(4)
C8 0.0195(6) 0.0241(6) 0.0178(5) 0.0000(4) 0.0007(4) -0.0042(5)
C9 0.0194(6) 0.0246(6) 0.0173(5) 0.0004(5) 0.0036(4) -0.0013(5)
C10 0.0223(6) 0.0244(6) 0.0220(5) -0.0001(5) 0.0011(5) 0.0016(5)
C11 0.0257(6) 0.0301(6) 0.0230(6) 0.0032(5) -0.0013(5) 0.0027(5)
C12 0.0211(6) 0.0215(5) 0.0240(6) 0.0010(5) -0.0007(5) -0.0004(5)
C13 0.0219(6) 0.0254(6) 0.0254(6) -0.0048(5) 0.0030(5) -0.0009(5)
C14 0.0249(6) 0.0322(6) 0.0282(6) -0.0012(5) -0.0019(5) -0.0034(6)
C15 0.0292(6) 0.0278(6) 0.0286(6) -0.0013(5) 0.0014(5) -0.0067(6)
C16 0.0342(8) 0.0329(7) 0.0441(8) -0.0031(6) -0.0011(6) -0.0106(6)
C17 0.0244(6) 0.0229(6) 0.0244(6) 0.0033(5) 0.0010(5) -0.0004(5)
C18 0.0204(6) 0.0333(7) 0.0243(6) 0.0045(5) -0.0017(5) -0.0021(5)
C19 0.0215(6) 0.0332(6) 0.0220(6) -0.0029(5) 0.0007(5) -0.0061(5)
C20 0.0246(6) 0.0231(6) 0.0228(6) -0.0034(5) 0.0052(5) -0.0030(5)
C21 0.0210(6) 0.0291(6) 0.0256(6) 0.0006(5) -0.0008(5) 0.0027(5)
C22 0.0316(7) 0.0252(6) 0.0317(7) 0.0011(5) 0.0008(6) 0.0032(5)
C23 0.0221(6) 0.0223(6) 0.0279(6) -0.0001(5) 0.0015(5) 0.0021(5)
C24 0.0230(6) 0.0327(7) 0.0231(6) 0.0012(5) -0.0018(5) 0.0034(6)

loop_
_atom_type_symbol
_atom_type_description
_atom_type_scat_dispersion_real
_atom_type_scat_dispersion_imag
_atom_type_scat_source
C C 0.0181 0.0091 'International Tables Vol C Tables 4.2.6.8 and 6.1.1.4'
H H 0.0000 0.0000 'International Tables Vol C Tables 4.2.6.8 and 6.1.1.4'
N N 0.0311 0.0180 'International Tables Vol C Tables 4.2.6.8 and 6.1.1.4'
O O 0.0492 0.0322 'International Tables Vol C Tables 4.2.6.8 and 6.1.1.4'

loop_
_geom_angle_atom_site_label_1
_geom_angle_atom_site_label_2
_geom_angle_atom_site_label_3
_geom_angle
C24 C1 C2 120.27(12)
C24 C1 H1 119.9
C2 C1 H1 119.9
C3 C2 C1 119.95(12)
C3 C2 H2 120.0
C1 C2 H2 120.0
C2 C3 C4 120.09(12)
C2 C3 H3 120.0
C4 C3 H3 120.0
C3 C4 C23 119.85(11)
C3 C4 C5 117.79(11)
C23 C4 C5 122.34(11)
O1 C5 C4 124.38(11)
O1 C5 C6 115.97(11)
C4 C5 C6 119.14(10)
O3 C6 N1 122.85(11)
O3 C6 C5 117.86(11)
N1 C6 C5 118.02(10)
C6 N1 C12 122.42(9)
C6 N1 C8 115.93(9)
C12 N1 C8 116.45(9)
C17 C8 C9 122.23(11)
C17 C8 N1 114.38(10)
C9 C8 N1 123.39(10)
C8 C9 C20 114.98(11)
C8 C9 C10 124.43(11)
C20 C9 C10 120.58(10)
C21 C10 C22 106.29(10)
C21 C10 C9 110.81(9)
C22 C10 C9 111.33(10)
C21 C10 C11 109.82(10)
C22 C10 C11 107.66(10)
C9 C10 C11 110.78(9)
C10 C11 H11A 109.5
C10 C11 H11B 109.5
H11A C11 H11B 109.5
C10 C11 H11C 109.5
H11A C11 H11C 109.5
H11B C11 H11C 109.5
O2 C12 N1 120.35(11)
O2 C12 C13 121.81(11)
N1 C12 C13 117.72(10)
C14 C13 C12 120.50(11)
C14 C13 C15 126.05(12)
C12 C13 C15 113.22(10)
C13 C14 H14A 120.0
C13 C14 H14B 120.0
H14A C14 H14B 120.0
C13 C15 C16 116.09(11)
C13 C15 H15A 108.3
C16 C15 H15A 108.3
C13 C15 H15B 108.3
C16 C15 H15B 108.3
H15A C15 H15B 107.4
C15 C16 H16A 109.5
C15 C16 H16B 109.5
H16A C16 H16B 109.5
C15 C16 H16C 109.5
H16A C16 H16C 109.5
H16B C16 H16C 109.5
C18 C17 C8 120.95(11)
C18 C17 H17 119.5
C8 C17 H17 119.5
C17 C18 C19 118.53(12)
C17 C18 H18 120.7
C19 C18 H18 120.7
C18 C19 C20 119.99(11)
C18 C19 H19 120.0
C20 C19 H19 120.0
C19 C20 C9 123.30(11)
C19 C20 H20 118.3
C9 C20 H20 118.4
C10 C21 H21A 109.5
C10 C21 H21B 109.5
H21A C21 H21B 109.5
C10 C21 H21C 109.5
H21A C21 H21C 109.5
H21B C21 H21C 109.5
C10 C22 H22A 109.5
C10 C22 H22B 109.5
H22A C22 H22B 109.5
C10 C22 H22C 109.5
H22A C22 H22C 109.5
H22B C22 H22C 109.5
C24 C23 C4 119.70(11)
C24 C23 H23 120.2
C4 C23 H23 120.2
C23 C24 C1 120.14(11)
C23 C24 H24 119.9
C1 C24 H24 119.9

loop_
_geom_bond_atom_site_label_1
_geom_bond_atom_site_label_2
_geom_bond_distance
O1 C5 1.2143(15)
O2 C12 1.2079(15)
O3 C6 1.2077(15)
C1 C24 1.3848(19)
C1 C2 1.3876(19)
C1 H1 0.9500
C2 C3 1.3795(19)
C2 H2 0.9500
C3 C4 1.3917(18)
C3 H3 0.9500
C4 C23 1.3968(17)
C4 C5 1.4803(16)
C5 C6 1.5378(16)
C6 N1 1.3974(15)
N1 C12 1.4183(16)
N1 C8 1.4610(15)
C8 C17 1.3904(17)
C8 C9 1.3990(16)
C9 C20 1.4026(17)
C9 C10 1.5425(17)
C10 C21 1.5350(17)
C10 C22 1.5385(17)
C10 C11 1.5426(16)
C11 H11A 0.9800
C11 H11B 0.9800
C11 H11C 0.9800
C12 C13 1.5009(17)
C13 C14 1.3261(18)
C13 C15 1.5069(17)
C14 H14A 0.9500
C14 H14B 0.9500
C15 C16 1.5119(18)
C15 H15A 0.9900
C15 H15B 0.9900
C16 H16A 0.9800
C16 H16B 0.9800
C16 H16C 0.9800
C17 C18 1.3808(18)
C17 H17 0.9500
C18 C19 1.3827(18)
C18 H18 0.9500
C19 C20 1.3854(18)
C19 H19 0.9500
C20 H20 0.9500
C21 H21A 0.9800
C21 H21B 0.9800
C21 H21C 0.9800
C22 H22A 0.9800
C22 H22B 0.9800
C22 H22C 0.9800
C23 C24 1.3828(18)
C23 H23 0.9500
C24 H24 0.9500
